data_8100586
loop_
_publ_author_name
'Huang, Ya-Xi'
'Mi, Jin-Xiao'
'Mao, Shao-Yu'
'Wei, Zan-Bin'
'Zhao, Jing-Tai'
'Kniep, R\"udiger'

_publ_section_title
;
Crystal structure of sodium indium (monohydrogenmono-phosphate-
dihydrogenmonoborate-monophosphate), NaIn[BP~2~O~7~(OH)~3~]
;
_journal_coden_ASTM ZKNSFT
_journal_issue 1
_journal_name_full 'Zeitschrift f\"ur Kristallographie - New Crystal Structures'
_journal_page_first 7
_journal_page_last 8
_journal_paper_doi 10.1524/ncrs.2002.217.1.7
_journal_volume 217
_journal_year 2002
_chemical_formula_moiety 'H3 B1 In1 Na1 O10 P2'
_chemical_formula_structural 'NaIn[BP2 O7 (OH)3]'
_chemical_formula_sum 'B4 H12 In4 Na4 O40 P8'
_chemical_formula_weight 373.58
_chemical_name_common NaInH^3(BP^2O^10)
_space_group_IT_number 15
_symmetry_cell_setting monoclinic
_symmetry_space_group_name_Hall '-C 2yc'
_symmetry_space_group_name_H-M 'C 1 2/c 1'
_cell_angle_alpha 90.00
_cell_angle_beta 115.951(5)
_cell_angle_gamma 90.00
_cell_formula_units_Z 4
_cell_length_a 10.368(2)
_cell_length_b 8.5200(10)
_cell_length_c 9.415(2)
_cell_measurement_temperature 293(2)
_cell_volume 747.8(2)
_diffrn_ambient_temperature 293(2)
_exptl_crystal_density_diffrn 3.318
_exptl_crystal_density_meas ?
_cod_depositor_comments
;
The following automatic conversions were performed:
'_symmetry_cell_setting' value 'Monoclinic' changed to 'monoclinic'
according to '/home/saulius/struct/CIF-dictionaries/cif_core.dic'
dictionary named 'cif_core.dic' version 2.4.1 from 2010-06-29.

Automatic conversion script
Id: cif_fix_enum 1527 2010-12-29 10:47:43Z saulius 

The following automatic conversions were performed:

'_exptl_crystal_density_meas' value 'none' was changed to '?' - the
value is perceived as not measured.

Automatic conversion script
Id: cif_fix_values 3008 2015-01-20 13:52:24Z robertas 
;
_cod_original_sg_symbol_H-M 'C 2/c'
_cod_original_formula_sum 'H12 B4 In4 Na4 O40 P8'
_cod_database_code 8100586

loop_
_symmetry_equiv_pos_as_xyz
'x, y, z'
'-x, y, -z+1/2'
'x+1/2, y+1/2, z'
'-x+1/2, y+1/2, -z+1/2'
'-x, -y, -z'
'x, -y, z-1/2'
'-x+1/2, -y+1/2, -z'
'x+1/2, -y+1/2, z-1/2'

loop_
_atom_site_label
_atom_site_type_symbol
_atom_site_fract_x
_atom_site_fract_y
_atom_site_fract_z
_atom_site_U_iso_or_equiv
_atom_site_adp_type
_atom_site_occupancy
_atom_site_symmetry_multiplicity
_atom_site_Wyckoff_symbol
_atom_site_calc_flag
_atom_site_refinement_flags
_atom_site_disorder_assembly
_atom_site_disorder_group
In In 0.2500 0.2500 0.5000 0.0122(3) Uani 1 4 d d S . .
P P 0.2176(2) -0.0715(3) 0.6709(3) 0.0112(4) Uani 1 8 f d . . .
Na Na 0.0000 -0.1319(8) 0.2500 0.0253(13) Uani 1 4 e d S . .
O1 O 0.1694(7) 0.1047(9) 0.2981(8) 0.0165(12) Uani 1 8 f d . . .
O2 O 0.3850(7) -0.0836(8) 0.7416(8) 0.0167(12) Uani 1 8 f d . . .
O3 O 0.4498(7) 0.1154(9) 0.6066(8) 0.0164(13) Uani 1 8 f d . . .
O4 O 0.1587(7) -0.1963(10) 0.5380(9) 0.0218(15) Uani 1 8 f d . . .
O5 O 0.1662(7) 0.0943(8) 0.6085(9) 0.0182(13) Uani 1 8 f d . . .
B B 0.5000 0.0190(16) 0.7500 0.011(2) Uiso 1 4 e d S . .
H1 H 0.2500 0.7500 0.5000 0.050 Uiso 1 4 c d S . .
H2 H 0.4850 0.1630 0.5910 0.050 Uiso 1 8 f d . . .

loop_
_atom_site_aniso_label
_atom_site_aniso_U_11
_atom_site_aniso_U_22
_atom_site_aniso_U_33
_atom_site_aniso_U_23
_atom_site_aniso_U_13
_atom_site_aniso_U_12
In 0.0099(4) 0.0125(4) 0.0130(4) 0.0015(3) 0.0039(3) 0.0005(3)
P 0.0070(8) 0.0136(9) 0.0127(9) 0.0002(8) 0.0040(7) -0.0005(7)
Na 0.017(3) 0.025(3) 0.027(3) 0.000 0.004(2) 0.000
O1 0.012(3) 0.021(3) 0.016(3) -0.003(2) 0.006(2) 0.001(2)
O2 0.007(2) 0.015(3) 0.022(3) 0.000(3) 0.002(2) 0.002(2)
O3 0.010(3) 0.020(3) 0.017(3) 0.003(2) 0.003(2) -0.001(2)
O4 0.011(3) 0.026(3) 0.024(3) -0.010(3) 0.004(3) 0.001(3)
O5 0.011(3) 0.016(3) 0.028(3) 0.008(3) 0.009(3) 0.003(2)

loop_
_geom_bond_atom_site_label_1
_geom_bond_atom_site_label_2
_geom_bond_distance
_geom_bond_site_symmetry_2
_geom_bond_publ_flag
In O5 2.082(7) . n
In O5 2.082(7) 7_556 n
In O1 2.110(7) . n
In O1 2.110(7) 7_556 n
In O3 2.189(7) . n
In O3 2.189(7) 7_556 n
P O1 1.513(7) 2 n
P O5 1.533(7) . n
P O4 1.549(8) . n
P O2 1.567(7) . n
P Na 3.181(4) 5_556 n
Na O4 2.541(8) 6_556 n
Na O4 2.541(8) . n
Na O1 2.580(9) . n
Na O1 2.580(9) 6_556 n
Na O5 2.619(7) 2_554 n
Na O5 2.619(7) 5_556 n
Na O2 2.687(9) 4_444 n
Na O2 2.687(9) 7_546 n
Na P 3.181(4) 2_554 n
Na P 3.181(4) 5_556 n
O1 P 1.513(7) 2_554 n
O2 B 1.452(11) . n
O2 Na 2.687(9) 7_546 n
O3 B 1.467(10) . n
O5 Na 2.619(7) 5_556 n
B O2 1.452(11) 6_657 n
B O3 1.467(10) 6_657 n
